data_7718360
loop_
_publ_author_name
'Brown, Ryan K.'
'Bunyan, Joseph N.'
'Agrawal, Ashi'
'Li, Guoyu'
'Dautoras, Dominykas'
'Sarker, Jagodish C.'
'Keat, Terng Tor'
'Hicks, Thomas'
'Hogarth, Graeme'
'Pugh, David'

_publ_section_title
;
 A revised understanding of the speciation of gold(III) dithiocarbamate
 complexes in solution.
;
_journal_issue 19
_journal_name_full 'Dalton transactions (Cambridge, England : 2003)'
_journal_page_first 7627
_journal_page_last 7640
_journal_paper_doi 10.1039/d5dt00240k
_journal_volume 54
_journal_year 2025
_chemical_formula_moiety 'C15 H14 Au Cl2 N S2'
_chemical_formula_sum 'C15 H14 Au Cl2 N S2'
_chemical_formula_weight 540.26
_space_group_crystal_system monoclinic
_space_group_IT_number 15
_space_group_name_Hall '-C 2yc'
_space_group_name_H-M_alt 'C 1 2/c 1'
_atom_sites_solution_hydrogens geom
_atom_sites_solution_primary dual
_audit_creation_date 2025-03-07
_audit_creation_method
;
Olex2 1.5
(compiled 2024.02.16 svn.r378c4104 for OlexSys, GUI svn.r6928)
;
_audit_update_record
;
2025-03-07 deposited with the CCDC.	2025-03-18 downloaded from the CCDC.
;
_cell_angle_alpha 90
_cell_angle_beta 97.150(2)
_cell_angle_gamma 90
_cell_formula_units_Z 4
_cell_length_a 17.7475(4)
_cell_length_b 12.8512(3)
_cell_length_c 7.69468(18)
_cell_measurement_reflns_used 2657
_cell_measurement_temperature 149.99(10)
_cell_measurement_theta_max 72.1320
_cell_measurement_theta_min 5.7800
_cell_volume 1741.33(7)
_computing_cell_refinement 'CrysAlisPro 1.171.42.94a (Rigaku OD, 2023)'
_computing_data_collection 'CrysAlisPro 1.171.42.94a (Rigaku OD, 2023)'
_computing_data_reduction 'CrysAlisPro 1.171.42.94a (Rigaku OD, 2023)'
_computing_molecular_graphics 'Olex2 1.5 (Dolomanov et al., 2009)'
_computing_publication_material 'Olex2 1.5 (Dolomanov et al., 2009)'
_computing_structure_refinement 'SHELXL 2019/3 (Sheldrick, 2015)'
_computing_structure_solution 'SHELXT  (Sheldrick, 2015)'
_diffrn_ambient_environment N~2~
_diffrn_ambient_temperature 149.99(10)
_diffrn_detector 'CCD plate'
_diffrn_detector_area_resol_mean 15.9832
_diffrn_detector_type Sapphire3
_diffrn_measured_fraction_theta_full 0.993
_diffrn_measured_fraction_theta_max 0.991
_diffrn_measurement_details
;
List of Runs (angles in degrees, time in seconds):

  # Type    Start    End  Width  t~exp~   \w     \q     \k     \f   Frames
#--------------------------------------------------------------------------
  1  \w    -81.00 -39.00   1.00    1.00    --  -33.50-178.00 -90.00   42
  2  \w    -85.00 -49.00   1.00    1.00    --  -33.50-178.00  30.00   36
  3  \w     21.00  70.00   1.00    1.00    --   36.08 -99.00  90.00   49
  4  \w     36.00  63.00   1.00    1.00    --   36.08 -77.00 -60.00   27
  5  \w     63.00 108.00   1.00    1.00    --   36.08 178.00  30.00   45
  6  \w    -16.00  14.00   1.00    1.00    --   36.08 -77.00 -60.00   30
  7  \w     69.00  94.00   1.00    1.00    --   36.08 178.00  90.00   25
  8  \w     62.00  87.00   1.00    1.00    --   36.08 178.00-120.00   25
  9  \w     53.00 103.00   1.00    1.00    --   36.08  57.00-120.00   50
 10  \w     92.00 125.00   1.00    4.00    --  108.00 -45.00 120.00   33
 11  \w     68.00 112.00   1.00    4.00    --  108.00 -61.00 150.00   44
 12  \w     63.00  99.00   1.00    4.00    --  108.00 -94.00  30.00   36
 13  \w    139.00 170.00   1.00    4.00    --  108.00 111.00-150.00   31
 14  \w    134.00 169.00   1.00    4.00    --  108.00  45.00 -60.00   35
 15  \w     41.00  68.00   1.00    4.00    --  108.00 -45.00 120.00   27
 16  \w     38.00 128.00   1.00    4.00    --  108.00 -30.00-120.00   90
 17  \w     67.00  93.00   1.00    4.00    --  108.00 -45.00  90.00   26
 18  \w    135.00 165.00   1.00    4.00    --  108.00  15.00  30.00   30
 19  \w     63.00 122.00   1.00    4.00    --  108.00 -45.00 -60.00   59
 20  \w     95.00 124.00   1.00    4.00    --  108.00 -45.00  90.00   29
 21  \w     72.00 120.00   1.00    4.00    --  108.00  15.00  30.00   48
 22  \w    130.00 176.00   1.00    4.00    --  108.00  51.00  53.00   46
 23  \w    115.00 140.00   1.00    4.00    --  108.00 111.00 -60.00   25
 24  \w     39.00 101.00   1.00    4.00    --  108.00 -94.00-150.00   62
 25  \w     92.00 160.00   1.00    4.00    --  108.00  45.00  90.00   68
;
_diffrn_measurement_device 'four-circle diffractometer'
_diffrn_measurement_device_type 'Xcalibur, Sapphire3, Gemini'
_diffrn_measurement_method '\w scans'
_diffrn_orient_matrix_type 'CrysAlisPro convention (1999,Acta A55,543-557)'
_diffrn_orient_matrix_UB_11 0.0403336000
_diffrn_orient_matrix_UB_12 -0.0704581000
_diffrn_orient_matrix_UB_13 -0.1215520000
_diffrn_orient_matrix_UB_21 -0.0611511000
_diffrn_orient_matrix_UB_22 0.0264335000
_diffrn_orient_matrix_UB_23 -0.1538153000
_diffrn_orient_matrix_UB_31 0.0478598000
_diffrn_orient_matrix_UB_32 0.0931962000
_diffrn_orient_matrix_UB_33 -0.0480972000
_diffrn_radiation_monochromator graphite
_diffrn_radiation_probe x-ray
_diffrn_radiation_type 'Cu K\a'
_diffrn_radiation_wavelength 1.54184
_diffrn_reflns_av_R_equivalents 0.0429
_diffrn_reflns_av_unetI/netI 0.0522
_diffrn_reflns_Laue_measured_fraction_full 0.993
_diffrn_reflns_Laue_measured_fraction_max 0.991
_diffrn_reflns_limit_h_max 20
_diffrn_reflns_limit_h_min -21
_diffrn_reflns_limit_k_max 15
_diffrn_reflns_limit_k_min -9
_diffrn_reflns_limit_l_max 9
_diffrn_reflns_limit_l_min -9
_diffrn_reflns_number 4062
_diffrn_reflns_point_group_measured_fraction_full 0.993
_diffrn_reflns_point_group_measured_fraction_max 0.991
_diffrn_reflns_theta_full 67.684
_diffrn_reflns_theta_max 72.166
_diffrn_reflns_theta_min 5.023
_diffrn_source 'fine-focus sealed X-ray tube'
_diffrn_source_type 'Enhance (Cu) X-ray Source'
_exptl_absorpt_coefficient_mu 20.869
_exptl_absorpt_correction_T_max 0.173
_exptl_absorpt_correction_T_min 0.028
_exptl_absorpt_correction_type analytical
_exptl_absorpt_process_details
;
CrysAlisPro 1.171.42.94a (Rigaku Oxford Diffraction, 2023)
Analytical numeric absorption correction using a multifaceted crystal
model based on expressions derived by R.C. Clark & J.S. Reid.
(Clark, R. C. & Reid, J. S. (1995). Acta Cryst. A51, 887-897)
Empirical absorption correction using spherical harmonics,
implemented in SCALE3 ABSPACK scaling algorithm.
;
_exptl_crystal_density_diffrn 2.061
_exptl_crystal_description block
_exptl_crystal_F_000 1024
_exptl_crystal_size_max 0.359
_exptl_crystal_size_mid 0.214
_exptl_crystal_size_min 0.145
_refine_diff_density_max 1.315
_refine_diff_density_min -0.931
_refine_diff_density_rms 0.174
_refine_ls_extinction_method none
_refine_ls_goodness_of_fit_ref 1.045
_refine_ls_hydrogen_treatment constr
_refine_ls_matrix_type full
_refine_ls_number_parameters 98
_refine_ls_number_reflns 1716
_refine_ls_number_restraints 0
_refine_ls_restrained_S_all 1.045
_refine_ls_R_factor_all 0.0351
_refine_ls_R_factor_gt 0.0323
_refine_ls_shift/su_max 0.000
_refine_ls_shift/su_mean 0.000
_refine_ls_structure_factor_coef Fsqd
_refine_ls_weighting_details 'w=1/[\s^2^(Fo^2^)+(0.0381P)^2^] where P=(Fo^2^+2Fc^2^)/3'
_refine_ls_weighting_scheme calc
_refine_ls_wR_factor_gt 0.0737
_refine_ls_wR_factor_ref 0.0752
_reflns_Friedel_coverage 0.000
_reflns_number_gt 1609
_reflns_number_total 1716
_reflns_threshold_expression 'I > 2\s(I)'
_cod_data_source_file d5dt00240k2.cif
_cod_data_source_block '[AuCl2(p-tolyl2dtc)]'
_cod_depositor_comments 'Adding full bibliography for 7718352--7718363.cif.'
_cod_database_code 7718360
_shelx_shelxl_version_number 2019/3
_chemical_oxdiff_formula C15H14N1Au1Cl2S2
_chemical_oxdiff_usercomment JNB-AuCl2(p-tolyl2dtc)
_shelx_space_group_comment
;
The symmetry employed for this shelxl refinement is uniquely defined
by the following loop, which should always be used as a source of
symmetry information in preference to the above space-group names.
They are only intended as comments.
;
_shelx_estimated_absorpt_t_max 0.152
_shelx_estimated_absorpt_t_min 0.050
_olex2_refinement_description
;
1. Fixed Uiso
 At 1.2 times of:
  All C(H) groups
 At 1.5 times of:
  All C(H,H,H) groups
2.a Aromatic/amide H refined with riding coordinates:
 C3(H3), C4(H4), C6(H6), C7(H7)
2.b Idealised Me refined as rotating group:
 C8(H8A,H8B,H8C)
;
_olex2_submission_special_instructions 'No special instructions were received'
_oxdiff_exptl_absorpt_empirical_details
;
Empirical correction (ABSPACK) includes:
- Absorption correction using spherical harmonics
- Frame scaling
;
_oxdiff_exptl_absorpt_empirical_full_max 2.275
_oxdiff_exptl_absorpt_empirical_full_min 0.804

loop_
_space_group_symop_operation_xyz
'x, y, z'
'-x, y, -z+1/2'
'x+1/2, y+1/2, z'
'-x+1/2, y+1/2, -z+1/2'
'-x, -y, -z'
'x, -y, z-1/2'
'-x+1/2, -y+1/2, -z'
'x+1/2, -y+1/2, z-1/2'

loop_
_atom_site_label
_atom_site_type_symbol
_atom_site_fract_x
_atom_site_fract_y
_atom_site_fract_z
_atom_site_U_iso_or_equiv
_atom_site_adp_type
_atom_site_occupancy
_atom_site_site_symmetry_order
_atom_site_calc_flag
_atom_site_refinement_flags_posn
_atom_site_refinement_flags_adp
_atom_site_refinement_flags_occupancy
_atom_site_disorder_assembly
_atom_site_disorder_group
Au1 Au 0.500000 0.42532(2) 0.750000 0.02584(12) Uani 1 2 d S T P . .
Cl1 Cl 0.41175(7) 0.30345(10) 0.81771(17) 0.0352(3) Uani 1 1 d . . . . .
S1 S 0.57173(7) 0.56689(9) 0.68984(16) 0.0290(2) Uani 1 1 d . . . . .
N1 N 0.500000 0.7474(5) 0.750000 0.0299(12) Uani 1 2 d S T P . .
C1 C 0.500000 0.6443(6) 0.750000 0.0268(13) Uani 1 2 d S T P . .
C2 C 0.5626(3) 0.8028(4) 0.6909(7) 0.0295(10) Uani 1 1 d . . . . .
C3 C 0.5489(3) 0.8711(4) 0.5526(7) 0.0335(10) Uani 1 1 d . . . . .
H3 H 0.498316 0.884981 0.501752 0.040 Uiso 1 1 calc R U . . .
C4 C 0.6098(3) 0.9196(4) 0.4880(8) 0.0368(11) Uani 1 1 d . . . . .
H4 H 0.600433 0.967421 0.393691 0.044 Uiso 1 1 calc R U . . .
C5 C 0.6840(3) 0.8992(5) 0.5591(8) 0.0363(11) Uani 1 1 d . . . . .
C6 C 0.6968(3) 0.8320(5) 0.7019(8) 0.0369(11) Uani 1 1 d . . . . .
H6 H 0.747422 0.818461 0.752908 0.044 Uiso 1 1 calc R U . . .
C7 C 0.6368(3) 0.7845(4) 0.7706(7) 0.0327(10) Uani 1 1 d . . . . .
H7 H 0.645914 0.740356 0.870029 0.039 Uiso 1 1 calc R U . . .
C8 C 0.7511(4) 0.9486(6) 0.4865(10) 0.0503(15) Uani 1 1 d . . . . .
H8A H 0.748662 0.932622 0.361331 0.075 Uiso 1 1 calc R U . . .
H8B H 0.798463 0.920839 0.548482 0.075 Uiso 1 1 calc R U . . .
H8C H 0.749664 1.024146 0.502631 0.075 Uiso 1 1 calc R U . . .

loop_
_atom_site_aniso_label
_atom_site_aniso_U_11
_atom_site_aniso_U_22
_atom_site_aniso_U_33
_atom_site_aniso_U_23
_atom_site_aniso_U_13
_atom_site_aniso_U_12
Au1 0.02272(16) 0.03165(17) 0.02386(16) 0.000 0.00569(10) 0.000
Cl1 0.0303(6) 0.0383(6) 0.0382(6) 0.0034(4) 0.0084(5) -0.0039(4)
S1 0.0222(5) 0.0347(6) 0.0314(6) 0.0000(4) 0.0092(4) 0.0014(4)
N1 0.020(3) 0.039(3) 0.032(3) 0.000 0.006(2) 0.000
C1 0.023(3) 0.033(3) 0.025(3) 0.000 0.004(2) 0.000
C2 0.024(2) 0.033(2) 0.032(3) -0.0022(18) 0.0089(19) -0.0009(17)
C3 0.027(2) 0.035(2) 0.039(3) 0.002(2) 0.003(2) -0.0001(18)
C4 0.035(3) 0.038(3) 0.039(3) 0.006(2) 0.009(2) -0.002(2)
C5 0.031(3) 0.041(3) 0.039(3) 0.000(2) 0.014(2) -0.005(2)
C6 0.028(2) 0.043(3) 0.039(3) 0.004(2) 0.003(2) -0.005(2)
C7 0.029(2) 0.038(3) 0.032(3) 0.004(2) 0.0063(19) -0.0004(19)
C8 0.037(3) 0.061(4) 0.056(4) 0.012(3) 0.018(3) -0.009(3)

loop_
_atom_type_symbol
_atom_type_description
_atom_type_scat_dispersion_real
_atom_type_scat_dispersion_imag
_atom_type_scat_source
C C 0.0181 0.0091 'International Tables Vol C Tables 4.2.6.8 and 6.1.1.4'
H H 0.0000 0.0000 'International Tables Vol C Tables 4.2.6.8 and 6.1.1.4'
Au Au -4.4197 7.2980 'International Tables Vol C Tables 4.2.6.8 and 6.1.1.4'
Cl Cl 0.3639 0.7018 'International Tables Vol C Tables 4.2.6.8 and 6.1.1.4'
N N 0.0311 0.0180 'International Tables Vol C Tables 4.2.6.8 and 6.1.1.4'
S S 0.3331 0.5567 'International Tables Vol C Tables 4.2.6.8 and 6.1.1.4'

loop_
_exptl_crystal_face_index_h
_exptl_crystal_face_index_k
_exptl_crystal_face_index_l
_exptl_crystal_face_perp_dist
8 6 0 0.0925
-4 2 -4 0.1090
-8 -6 0 0.0907
-8 -2 -3 0.1056
4 -2 4 0.1106
2 -8 0 0.0720
7 -6 -1 0.0807
-4 8 0 0.0686
-6 -7 0 0.0840
6 7 0 0.0871
1 -7 -3 0.1070
-11 0 0 0.0787
3 4 4 0.0996
-1 -6 -3 0.1115
-5 6 -2 0.0866
5 -7 2 0.0806
-2 7 3 0.0969

loop_
_geom_angle_atom_site_label_1
_geom_angle_atom_site_label_2
_geom_angle_atom_site_label_3
_geom_angle
_geom_angle_site_symmetry_1
_geom_angle_site_symmetry_3
_geom_angle_publ_flag
Cl1 Au1 Cl1 95.06(7) 2_656 . ?
S1 Au1 Cl1 94.74(4) . 2_656 ?
S1 Au1 Cl1 170.15(4) . . ?
S1 Au1 Cl1 94.74(4) 2_656 . ?
S1 Au1 Cl1 170.15(4) 2_656 2_656 ?
S1 Au1 S1 75.46(6) . 2_656 ?
C1 S1 Au1 87.5(2) . . ?
C1 N1 C2 119.6(3) . 2_656 ?
C1 N1 C2 119.6(3) . . ?
C2 N1 C2 120.7(6) 2_656 . ?
S1 C1 S1 109.5(4) . 2_656 ?
N1 C1 S1 125.3(2) . . ?
N1 C1 S1 125.3(2) . 2_656 ?
C3 C2 N1 119.3(4) . . ?
C3 C2 C7 120.8(5) . . ?
C7 C2 N1 119.9(5) . . ?
C2 C3 H3 120.3 . . ?
C2 C3 C4 119.3(5) . . ?
C4 C3 H3 120.3 . . ?
C3 C4 H4 119.5 . . ?
C5 C4 C3 121.1(5) . . ?
C5 C4 H4 119.5 . . ?
C4 C5 C6 118.8(5) . . ?
C4 C5 C8 121.8(6) . . ?
C6 C5 C8 119.4(5) . . ?
C5 C6 H6 119.5 . . ?
C7 C6 C5 121.0(5) . . ?
C7 C6 H6 119.5 . . ?
C2 C7 H7 120.6 . . ?
C6 C7 C2 118.9(5) . . ?
C6 C7 H7 120.6 . . ?
C5 C8 H8A 109.5 . . ?
C5 C8 H8B 109.5 . . ?
C5 C8 H8C 109.5 . . ?
H8A C8 H8B 109.5 . . ?
H8A C8 H8C 109.5 . . ?
H8B C8 H8C 109.5 . . ?

loop_
_geom_bond_atom_site_label_1
_geom_bond_atom_site_label_2
_geom_bond_distance
_geom_bond_site_symmetry_2
_geom_bond_publ_flag
Au1 Cl1 2.3195(12) . ?
Au1 Cl1 2.3194(12) 2_656 ?
Au1 S1 2.3004(12) 2_656 ?
Au1 S1 2.3004(12) . ?
S1 C1 1.724(4) . ?
N1 C1 1.324(10) . ?
N1 C2 1.441(6) 2_656 ?
N1 C2 1.441(6) . ?
C2 C3 1.377(8) . ?
C2 C7 1.402(7) . ?
C3 H3 0.9500 . ?
C3 C4 1.393(8) . ?
C4 H4 0.9500 . ?
C4 C5 1.386(8) . ?
C5 C6 1.394(9) . ?
C5 C8 1.517(8) . ?
C6 H6 0.9500 . ?
C6 C7 1.388(8) . ?
C7 H7 0.9500 . ?
C8 H8A 0.9800 . ?
C8 H8B 0.9800 . ?
C8 H8C 0.9800 . ?

loop_
_geom_torsion_atom_site_label_1
_geom_torsion_atom_site_label_2
_geom_torsion_atom_site_label_3
_geom_torsion_atom_site_label_4
_geom_torsion
_geom_torsion_site_symmetry_1
_geom_torsion_site_symmetry_2
_geom_torsion_site_symmetry_3
_geom_torsion_site_symmetry_4
_geom_torsion_publ_flag
Au1 S1 C1 S1 0.000(1) . . . 2_656 ?
Au1 S1 C1 N1 180.000(1) . . . . ?
N1 C2 C3 C4 -175.8(5) . . . . ?
N1 C2 C7 C6 174.5(5) . . . . ?
C1 N1 C2 C3 121.4(4) . . . . ?
C1 N1 C2 C7 -56.6(5) . . . . ?
C2 N1 C1 S1 2.1(2) 2_656 . . 2_656 ?
C2 N1 C1 S1 -177.9(2) 2_656 . . . ?
C2 N1 C1 S1 2.1(2) . . . . ?
C2 N1 C1 S1 -177.9(2) . . . 2_656 ?
C2 N1 C2 C3 -58.6(4) 2_656 . . . ?
C2 N1 C2 C7 123.4(5) 2_656 . . . ?
C2 C3 C4 C5 0.9(9) . . . . ?
C3 C2 C7 C6 -3.5(8) . . . . ?
C3 C4 C5 C6 -2.5(9) . . . . ?
C3 C4 C5 C8 177.9(6) . . . . ?
C4 C5 C6 C7 1.1(9) . . . . ?
C5 C6 C7 C2 1.8(9) . . . . ?
C7 C2 C3 C4 2.2(8) . . . . ?
C8 C5 C6 C7 -179.3(6) . . . . ?

loop_
_exptl_oxdiff_crystal_face_indexfrac_h
_exptl_oxdiff_crystal_face_indexfrac_k
_exptl_oxdiff_crystal_face_indexfrac_l
_exptl_oxdiff_crystal_face_x
_exptl_oxdiff_crystal_face_y
_exptl_oxdiff_crystal_face_z
8.2336 5.7563 0.1270 -0.0889 -0.3709 0.9244
-3.9040 1.9485 -4.3049 0.2285 0.9524 0.2018
-7.9293 -6.0524 0.3394 0.0654 0.2727 -0.9599
-7.7742 -2.2924 -2.9716 0.2092 0.8719 -0.4428
3.9278 -1.9290 4.3027 -0.2287 -0.9530 -0.1987
2.4182 -8.1424 0.2111 0.6456 -0.3956 -0.6533
7.3239 -6.4232 -0.6983 0.8329 -0.5102 -0.2145
-3.9149 7.8470 0.0496 -0.7168 0.4392 0.5416
-6.3258 -6.9580 0.0477 0.2293 0.1956 -0.9535
6.3495 6.9525 -0.1025 -0.2213 -0.1887 0.9568
1.2991 -6.9373 -2.7661 0.8774 0.1627 -0.4513
-11.2705 0.0712 -0.4116 -0.4096 0.7544 -0.5130
3.1208 4.2054 3.8932 -0.6437 -0.6785 0.3540
-0.8828 -5.8401 -3.4695 0.7976 0.4333 -0.4197
-4.5103 6.2819 -2.3825 -0.3349 0.8083 0.4842
5.4186 -6.7176 1.5047 0.5090 -0.7404 -0.4391
-2.3720 7.0114 2.6135 -0.9074 -0.0716 0.4142
